data_1564926
loop_
_publ_author_name
'Dhawa, Uttam'
'Wdowik, Tomasz'
'Hou, Xiaoyan'
'Yuan, Binbin'
'Oliveira, Jo\~ao C. A.'
'Ackermann, Lutz'

_publ_section_title
;
 Enantioselective palladaelectro-catalyzed C--H olefinations and
 allylations for N--C axial chirality
;
_journal_name_full 'Chemical Science'
_journal_paper_doi 10.1039/D1SC04687J
_journal_year 2021
_chemical_absolute_configuration ad
_chemical_formula_moiety 'C29 H18 N2 O3'
_chemical_formula_sum 'C29 H18 N2 O3'
_chemical_formula_weight 442.45
_space_group_crystal_system monoclinic
_space_group_IT_number 4
_space_group_name_Hall 'P 2yb'
_space_group_name_H-M_alt 'P 1 21 1'
_atom_sites_solution_hydrogens geom
_atom_sites_solution_primary dual
_audit_creation_date 2021-06-16
_audit_creation_method
;
FinalCif V85 by Daniel Kratzert, Freiburg 2021,
https://github.com/dkratzert/FinalCif
;
_audit_update_record
;
2021-06-16 deposited with the CCDC.	2021-10-04 downloaded from the CCDC.
;
_cell_angle_alpha 90
_cell_angle_beta 91.499(6)
_cell_angle_gamma 90
_cell_formula_units_Z 4
_cell_length_a 9.6726(8)
_cell_length_b 9.3885(6)
_cell_length_c 24.0690(15)
_cell_measurement_reflns_used 9856
_cell_measurement_temperature 100.0
_cell_measurement_theta_max 78.938
_cell_measurement_theta_min 3.674
_cell_volume 2185.0(3)
_computing_cell_refinement 'SAINT V8.40A (Bruker, 2019)'
_computing_data_collection 'Bruker BIS V6.2.14/2020-04-30'
_computing_data_reduction 'SAINT V8.40A (Bruker, 2019)'
_computing_molecular_graphics 'Olex2 1.3 (Dolomanov et al., 2009)'
_computing_publication_material 'Olex2 1.3 (Dolomanov et al., 2009)'
_computing_structure_refinement 'XL  (Sheldrick, 2008)'
_computing_structure_solution 'XT  (Sheldrick, 2015)'
_diffrn_ambient_environment N~2~
_diffrn_ambient_temperature 100.0
_diffrn_detector CPAD
_diffrn_detector_area_resol_mean 7.41
_diffrn_detector_type 'Bruker PHOTON III'
_diffrn_measured_fraction_theta_full 1.000
_diffrn_measured_fraction_theta_max 0.991
_diffrn_measurement_device 'four-circle diffractometer'
_diffrn_measurement_device_type 'Bruker D8 VENTURE dual wavelength Mo/Cu'
_diffrn_measurement_method '\w and \f scans'
_diffrn_measurement_specimen_support 'MiTeGen micromount'
_diffrn_radiation_monochromator 'mirror optics'
_diffrn_radiation_probe x-ray
_diffrn_radiation_type CuK\a
_diffrn_radiation_wavelength 1.54178
_diffrn_reflns_av_R_equivalents 0.0381
_diffrn_reflns_av_unetI/netI 0.0181
_diffrn_reflns_Laue_measured_fraction_full 1.000
_diffrn_reflns_Laue_measured_fraction_max 0.991
_diffrn_reflns_limit_h_max 12
_diffrn_reflns_limit_h_min -12
_diffrn_reflns_limit_k_max 11
_diffrn_reflns_limit_k_min -11
_diffrn_reflns_limit_l_max 30
_diffrn_reflns_limit_l_min -30
_diffrn_reflns_number 75722
_diffrn_reflns_point_group_measured_fraction_full 0.997
_diffrn_reflns_point_group_measured_fraction_max 0.974
_diffrn_reflns_theta_full 67.679
_diffrn_reflns_theta_max 79.340
_diffrn_reflns_theta_min 1.836
_diffrn_source 'microfocus sealed X-ray tube'
_diffrn_source_current 1.0
_diffrn_source_power 0.05
_diffrn_source_type 'Incoatec I\ms'
_diffrn_source_voltage 50.0
_diffrn_standards_number 0
_exptl_absorpt_coefficient_mu 0.710
_exptl_absorpt_correction_T_max 0.9755
_exptl_absorpt_correction_T_min 0.8751
_exptl_absorpt_correction_type numerical
_exptl_absorpt_process_details
;
SADABS-2016/2 (Bruker,2016/2) was used for absorption correction.
wR2(int) was 0.0682 before and 0.0552 after correction.
The Ratio of minimum to maximum transmission is 0.8971.
The \l/2 correction factor is Not present.
;
_exptl_crystal_colour yellow
_exptl_crystal_colour_primary yellow
_exptl_crystal_density_diffrn 1.345
_exptl_crystal_description block
_exptl_crystal_F_000 920
_exptl_crystal_recrystallization_method 'Crystallized from chloroform from NMR-sample.'
_exptl_crystal_size_max 0.213
_exptl_crystal_size_mid 0.121
_exptl_crystal_size_min 0.101
_refine_diff_density_max 0.228
_refine_diff_density_min -0.186
_refine_diff_density_rms 0.049
_refine_ls_abs_structure_details
;
 Flack x determined using 4042 quotients [(I+)-(I-)]/[(I+)+(I-)]
 (Parsons, Flack and Wagner, Acta Cryst. B69 (2013) 249-259).
;
_refine_ls_abs_structure_Flack 0.02(7)
_refine_ls_extinction_method none
_refine_ls_goodness_of_fit_ref 1.137
_refine_ls_hydrogen_treatment constr
_refine_ls_matrix_type full
_refine_ls_number_parameters 613
_refine_ls_number_reflns 9220
_refine_ls_number_restraints 1
_refine_ls_restrained_S_all 1.137
_refine_ls_R_factor_all 0.0431
_refine_ls_R_factor_gt 0.0423
_refine_ls_shift/su_max 0.000
_refine_ls_shift/su_mean 0.000
_refine_ls_structure_factor_coef Fsqd
_refine_ls_weighting_details 'w=1/[\s^2^(Fo^2^)+(0.0313P)^2^+1.8592P] where P=(Fo^2^+2Fc^2^)/3'
_refine_ls_weighting_scheme calc
_refine_ls_wR_factor_gt 0.1103
_refine_ls_wR_factor_ref 0.1108
_reflns_Friedel_coverage 0.850
_reflns_Friedel_fraction_full 0.993
_reflns_Friedel_fraction_max 0.955
_reflns_number_gt 9050
_reflns_number_total 9220
_reflns_threshold_expression 'I > 2\s(I)'
_cod_data_source_file d1sc04687j2.cif
_cod_data_source_block cu_1374_cg_0m
_cod_database_code 1564926
_shelx_shelxl_version_number 2018/3
_olex2_refinement_description
;
1. Fixed Uiso
 At 1.2 times of:
  All C(H) groups
2.a Aromatic/amide H refined with riding coordinates:
 C1(H1), C3(H3), C6(H6), C7(H7), C8(H8), C9(H9), C13(H13), C14(H14), C17(H17),
 C20(H20), C21(H21), C22(H22), C23(H23), C25(H25), C26(H26), C27(H27), C28(H28),
  C29(H29), C30(H30), C32(H32), C35(H35), C36(H36), C37(H37), C38(H38),
 C42(H42), C43(H43), C44(H44), C45(H45), C46(H46), C47(H47), C50(H50), C54(H54),
  C55(H55), C56(H56), C57(H57), C58(H58)
;
_olex2_submission_special_instructions 'No special instructions were received'
_shelx_space_group_comment
;
The symmetry employed for this shelxl refinement is uniquely defined
by the following loop, which should always be used as a source of
symmetry information in preference to the above space-group names.
They are only intended as comments.
;
_shelx_estimated_absorpt_t_min 0.864
_shelx_estimated_absorpt_t_max 0.932
_olex2_diffrn_ambient_temperature_device 'Oxford Cryostream 800'

loop_
_space_group_symop_operation_xyz
'x, y, z'
'-x, y+1/2, -z'

loop_
_atom_site_label
_atom_site_type_symbol
_atom_site_fract_x
_atom_site_fract_y
_atom_site_fract_z
_atom_site_U_iso_or_equiv
_atom_site_adp_type
_atom_site_occupancy
_atom_site_site_symmetry_order
_atom_site_calc_flag
_atom_site_refinement_flags_posn
_atom_site_refinement_flags_adp
_atom_site_refinement_flags_occupancy
_atom_site_disorder_assembly
_atom_site_disorder_group
O1 O 0.7565(3) 0.8390(3) 0.55530(12) 0.0418(7) Uani 1 1 d . . . . .
O2 O 0.7496(2) 0.3885(3) 0.40153(9) 0.0255(5) Uani 1 1 d . . . . .
O3 O 1.0860(3) 0.6795(3) 0.47590(10) 0.0342(6) Uani 1 1 d . . . . .
N1 N 0.6911(3) 0.5523(3) 0.60014(11) 0.0223(5) Uani 1 1 d . . . . .
N2 N 0.9274(3) 0.5473(3) 0.42364(11) 0.0243(6) Uani 1 1 d . . . . .
C1 C 0.6396(4) 0.7911(4) 0.55437(16) 0.0332(8) Uani 1 1 d . . . . .
H1 H 0.567504 0.850601 0.540208 0.040 Uiso 1 1 calc R U . . .
C2 C 0.6019(4) 0.6489(4) 0.57342(14) 0.0271(7) Uani 1 1 d . . . . .
C3 C 0.4740(4) 0.5877(4) 0.56524(16) 0.0334(8) Uani 1 1 d . . . . .
H3 H 0.395190 0.631179 0.548010 0.040 Uiso 1 1 calc R U . . .
C4 C 0.4812(3) 0.4469(4) 0.58738(14) 0.0290(7) Uani 1 1 d . . . . .
C5 C 0.6179(3) 0.4279(4) 0.60828(13) 0.0233(6) Uani 1 1 d . . . . .
C6 C 0.6644(4) 0.2996(4) 0.63164(15) 0.0297(7) Uani 1 1 d . . . . .
H6 H 0.756801 0.288496 0.645247 0.036 Uiso 1 1 calc R U . . .
C7 C 0.5705(4) 0.1910(4) 0.63397(16) 0.0337(8) Uani 1 1 d . . . . .
H7 H 0.598980 0.102127 0.649276 0.040 Uiso 1 1 calc R U . . .
C8 C 0.4335(4) 0.2068(4) 0.61447(16) 0.0350(8) Uani 1 1 d . . . . .
H8 H 0.371077 0.129279 0.617656 0.042 Uiso 1 1 calc R U . . .
C9 C 0.3875(4) 0.3325(5) 0.59074(15) 0.0344(8) Uani 1 1 d . . . . .
H9 H 0.294912 0.341708 0.577011 0.041 Uiso 1 1 calc R U . . .
C10 C 0.8335(3) 0.5705(3) 0.61675(13) 0.0215(6) Uani 1 1 d . . . . .
C11 C 0.8630(3) 0.5891(3) 0.67489(13) 0.0210(6) Uani 1 1 d . . . . .
C12 C 1.0041(3) 0.6041(3) 0.69250(13) 0.0227(6) Uani 1 1 d . . . . .
C13 C 1.1081(3) 0.6031(4) 0.65272(14) 0.0255(7) Uani 1 1 d . . . . .
H13 H 1.202037 0.613886 0.664518 0.031 Uiso 1 1 calc R U . . .
C14 C 1.0764(3) 0.5869(4) 0.59720(14) 0.0254(7) Uani 1 1 d . . . . .
H14 H 1.147958 0.588648 0.570933 0.030 Uiso 1 1 calc R U . . .
C15 C 0.9359(3) 0.5673(3) 0.57869(13) 0.0225(6) Uani 1 1 d . . . . .
C16 C 0.9042(3) 0.5391(3) 0.51961(13) 0.0225(6) Uani 1 1 d . . . . .
C17 C 0.8065(3) 0.4563(3) 0.49645(13) 0.0234(6) Uani 1 1 d . . . . .
H17 H 0.738673 0.405547 0.516325 0.028 Uiso 1 1 calc R U . . .
C18 C 0.8191(3) 0.4549(3) 0.43542(13) 0.0221(6) Uani 1 1 d . . . . .
C19 C 0.9870(3) 0.6006(4) 0.47294(13) 0.0249(7) Uani 1 1 d . . . . .
C20 C 1.0345(3) 0.6222(3) 0.75059(14) 0.0255(7) Uani 1 1 d . . . . .
H20 H 1.127716 0.633078 0.763255 0.031 Uiso 1 1 calc R U . . .
C21 C 0.9313(4) 0.6241(4) 0.78784(14) 0.0267(7) Uani 1 1 d . . . . .
H21 H 0.953183 0.635936 0.826267 0.032 Uiso 1 1 calc R U . . .
C22 C 0.7919(4) 0.6086(4) 0.77004(14) 0.0267(7) Uani 1 1 d . . . . .
H22 H 0.720848 0.609443 0.796532 0.032 Uiso 1 1 calc R U . . .
C23 C 0.7586(3) 0.5922(3) 0.71464(13) 0.0237(6) Uani 1 1 d . . . . .
H23 H 0.664443 0.582899 0.702990 0.028 Uiso 1 1 calc R U . . .
C24 C 0.9770(3) 0.5715(3) 0.36881(13) 0.0231(6) Uani 1 1 d . . . . .
C25 C 0.9519(4) 0.6998(4) 0.34201(15) 0.0299(7) Uani 1 1 d . . . . .
H25 H 0.905280 0.774448 0.360451 0.036 Uiso 1 1 calc R U . . .
C26 C 0.9954(4) 0.7184(4) 0.28806(15) 0.0320(8) Uani 1 1 d . . . . .
H26 H 0.979353 0.806435 0.269518 0.038 Uiso 1 1 calc R U . . .
C27 C 1.0623(4) 0.6086(4) 0.26116(14) 0.0296(7) Uani 1 1 d . . . . .
H27 H 1.091062 0.620784 0.224020 0.035 Uiso 1 1 calc R U . . .
C28 C 1.0871(4) 0.4813(4) 0.28853(15) 0.0285(7) Uani 1 1 d . . . . .
H28 H 1.132376 0.405977 0.269951 0.034 Uiso 1 1 calc R U . . .
C29 C 1.0463(3) 0.4626(4) 0.34287(14) 0.0260(7) Uani 1 1 d . . . . .
H29 H 1.065794 0.376026 0.361965 0.031 Uiso 1 1 calc R U . . .
O4 O 0.7314(3) 0.1619(3) 0.05817(13) 0.0414(7) Uani 1 1 d . . . . .
O5 O 0.4110(3) 0.3211(3) -0.03200(10) 0.0306(5) Uani 1 1 d . . . . .
O6 O 0.7489(2) 0.6096(2) -0.09915(9) 0.0257(5) Uani 1 1 d . . . . .
N3 N 0.8047(3) 0.4503(3) 0.10148(11) 0.0211(5) Uani 1 1 d . . . . .
N4 N 0.5696(3) 0.4524(3) -0.08088(11) 0.0234(5) Uani 1 1 d . . . . .
C30 C 0.8476(4) 0.2098(4) 0.05712(16) 0.0326(8) Uani 1 1 d . . . . .
H30 H 0.917645 0.149919 0.042994 0.039 Uiso 1 1 calc R U . . .
C31 C 0.8893(3) 0.3523(4) 0.07579(14) 0.0257(7) Uani 1 1 d . . . . .
C32 C 1.0184(3) 0.4104(4) 0.06922(15) 0.0309(7) Uani 1 1 d . . . . .
H32 H 1.095475 0.364592 0.053298 0.037 Uiso 1 1 calc R U . . .
C33 C 1.0154(3) 0.5525(4) 0.09073(14) 0.0272(7) Uani 1 1 d . . . . .
C34 C 0.8806(3) 0.5736(3) 0.11000(13) 0.0224(6) Uani 1 1 d . . . . .
C35 C 0.8379(4) 0.7027(4) 0.13250(15) 0.0285(7) Uani 1 1 d . . . . .
H35 H 0.746506 0.715347 0.145155 0.034 Uiso 1 1 calc R U . . .
C36 C 0.9335(4) 0.8109(4) 0.13562(16) 0.0321(8) Uani 1 1 d . . . . .
H36 H 0.907092 0.900537 0.150246 0.039 Uiso 1 1 calc R U . . .
C37 C 1.0701(4) 0.7919(4) 0.11758(16) 0.0342(8) Uani 1 1 d . . . . .
H37 H 1.134637 0.867756 0.121374 0.041 Uiso 1 1 calc R U . . .
C38 C 1.1106(4) 0.6653(4) 0.09466(15) 0.0337(8) Uani 1 1 d . . . . .
H38 H 1.201861 0.654120 0.081620 0.040 Uiso 1 1 calc R U . . .
C39 C 0.6622(3) 0.4352(3) 0.11484(13) 0.0208(6) Uani 1 1 d . . . . .
C40 C 0.6324(3) 0.4194(3) 0.17220(13) 0.0202(6) Uani 1 1 d . . . . .
C41 C 0.4908(3) 0.4055(3) 0.18650(13) 0.0223(6) Uani 1 1 d . . . . .
C42 C 0.4602(3) 0.3900(4) 0.24381(14) 0.0255(7) Uani 1 1 d . . . . .
H42 H 0.366796 0.380097 0.254384 0.031 Uiso 1 1 calc R U . . .
C43 C 0.5633(4) 0.3891(3) 0.28376(13) 0.0259(7) Uani 1 1 d . . . . .
H43 H 0.540426 0.378867 0.321697 0.031 Uiso 1 1 calc R U . . .
C44 C 0.7032(4) 0.4032(4) 0.26938(14) 0.0259(7) Uani 1 1 d . . . . .
H44 H 0.773887 0.402838 0.297538 0.031 Uiso 1 1 calc R U . . .
C45 C 0.7366(3) 0.4173(3) 0.21482(13) 0.0234(6) Uani 1 1 d . . . . .
H45 H 0.830981 0.425841 0.205290 0.028 Uiso 1 1 calc R U . . .
C46 C 0.3866(3) 0.4049(4) 0.14392(14) 0.0247(6) Uani 1 1 d . . . . .
H46 H 0.292483 0.394024 0.153468 0.030 Uiso 1 1 calc R U . . .
C47 C 0.4196(3) 0.4197(4) 0.08935(14) 0.0250(7) Uani 1 1 d . . . . .
H47 H 0.348516 0.417675 0.061378 0.030 Uiso 1 1 calc R U . . .
C48 C 0.5596(3) 0.4381(3) 0.07406(13) 0.0223(6) Uani 1 1 d . . . . .
C49 C 0.5914(3) 0.4639(3) 0.01557(13) 0.0227(6) Uani 1 1 d . . . . .
C50 C 0.6901(3) 0.5461(3) -0.00520(13) 0.0228(6) Uani 1 1 d . . . . .
H50 H 0.757483 0.597268 0.016143 0.027 Uiso 1 1 calc R U . . .
C51 C 0.6782(3) 0.5450(3) -0.06666(13) 0.0214(6) Uani 1 1 d . . . . .
C52 C 0.5086(3) 0.4009(3) -0.03284(13) 0.0237(6) Uani 1 1 d . . . . .
C53 C 0.5183(3) 0.4299(3) -0.13662(13) 0.0217(6) Uani 1 1 d . . . . .
C54 C 0.5371(4) 0.2995(4) -0.16257(15) 0.0291(7) Uani 1 1 d . . . . .
H54 H 0.580632 0.222963 -0.143127 0.035 Uiso 1 1 calc R U . . .
C55 C 0.4915(4) 0.2825(4) -0.21719(15) 0.0322(8) Uani 1 1 d . . . . .
H55 H 0.503217 0.193385 -0.235144 0.039 Uiso 1 1 calc R U . . .
C56 C 0.4292(4) 0.3937(4) -0.24587(14) 0.0289(7) Uani 1 1 d . . . . .
H56 H 0.398786 0.381349 -0.283412 0.035 Uiso 1 1 calc R U . . .
C57 C 0.4111(4) 0.5236(4) -0.21954(15) 0.0288(7) Uani 1 1 d . . . . .
H57 H 0.369706 0.600851 -0.239264 0.035 Uiso 1 1 calc R U . . .
C58 C 0.4534(3) 0.5407(4) -0.16463(14) 0.0262(7) Uani 1 1 d . . . . .
H58 H 0.437867 0.628480 -0.146191 0.031 Uiso 1 1 calc R U . . .

loop_
_atom_site_aniso_label
_atom_site_aniso_U_11
_atom_site_aniso_U_22
_atom_site_aniso_U_33
_atom_site_aniso_U_23
_atom_site_aniso_U_13
_atom_site_aniso_U_12
O1 0.0438(16) 0.0284(14) 0.0526(17) 0.0081(12) -0.0078(13) -0.0066(12)
O2 0.0264(11) 0.0235(12) 0.0266(11) -0.0032(9) -0.0015(9) -0.0027(9)
O3 0.0394(14) 0.0323(14) 0.0313(13) -0.0040(11) 0.0051(11) -0.0179(11)
N1 0.0239(13) 0.0188(13) 0.0242(13) 0.0011(10) 0.0007(10) -0.0007(11)
N2 0.0268(14) 0.0206(13) 0.0257(13) -0.0008(11) 0.0026(11) -0.0028(11)
C1 0.035(2) 0.0274(19) 0.0373(19) 0.0055(15) -0.0038(15) 0.0010(15)
C2 0.0261(16) 0.0262(17) 0.0290(16) 0.0023(13) -0.0010(13) 0.0035(13)
C3 0.0211(16) 0.040(2) 0.0386(19) 0.0077(16) -0.0007(14) 0.0023(15)
C4 0.0246(16) 0.0340(19) 0.0284(16) -0.0026(14) 0.0013(13) -0.0027(14)
C5 0.0224(15) 0.0241(17) 0.0234(15) -0.0023(12) 0.0030(12) -0.0041(12)
C6 0.0301(18) 0.0252(17) 0.0338(18) 0.0027(14) 0.0006(14) -0.0010(14)
C7 0.0338(19) 0.0241(17) 0.043(2) 0.0012(15) 0.0023(15) -0.0067(15)
C8 0.0310(19) 0.033(2) 0.041(2) -0.0028(16) 0.0024(15) -0.0144(16)
C9 0.0241(17) 0.045(2) 0.0340(18) -0.0029(16) -0.0015(14) -0.0066(16)
C10 0.0238(15) 0.0141(14) 0.0265(15) 0.0014(11) 0.0005(12) -0.0012(11)
C11 0.0222(15) 0.0139(14) 0.0268(15) 0.0020(11) 0.0009(12) -0.0018(11)
C12 0.0233(15) 0.0154(14) 0.0295(16) 0.0003(12) 0.0026(12) -0.0023(12)
C13 0.0214(15) 0.0221(16) 0.0330(17) 0.0007(13) 0.0016(13) -0.0034(13)
C14 0.0237(16) 0.0208(16) 0.0319(17) 0.0007(13) 0.0044(13) -0.0040(12)
C15 0.0244(16) 0.0173(15) 0.0258(15) 0.0005(12) 0.0010(12) -0.0010(12)
C16 0.0252(15) 0.0165(14) 0.0261(15) 0.0002(12) 0.0034(12) 0.0000(12)
C17 0.0246(15) 0.0188(15) 0.0268(15) 0.0001(12) 0.0006(12) -0.0007(13)
C18 0.0219(15) 0.0164(14) 0.0280(16) -0.0001(12) 0.0009(12) 0.0021(12)
C19 0.0278(16) 0.0201(15) 0.0269(16) -0.0033(13) 0.0037(13) -0.0016(13)
C20 0.0266(16) 0.0210(16) 0.0286(16) 0.0018(13) -0.0023(13) -0.0019(13)
C21 0.0346(18) 0.0214(16) 0.0239(15) 0.0013(12) -0.0021(13) -0.0008(13)
C22 0.0315(17) 0.0203(16) 0.0284(16) 0.0030(13) 0.0047(13) -0.0003(13)
C23 0.0237(15) 0.0192(15) 0.0284(16) 0.0018(12) 0.0032(12) -0.0020(12)
C24 0.0224(15) 0.0220(16) 0.0248(15) -0.0016(12) 0.0015(12) -0.0037(12)
C25 0.0383(19) 0.0200(16) 0.0314(17) -0.0016(14) 0.0042(14) 0.0024(14)
C26 0.041(2) 0.0225(18) 0.0329(19) 0.0038(14) 0.0010(15) -0.0022(15)
C27 0.0299(17) 0.0329(19) 0.0262(16) -0.0007(14) 0.0058(13) -0.0067(15)
C28 0.0260(16) 0.0280(18) 0.0316(17) -0.0061(14) 0.0042(13) 0.0020(13)
C29 0.0273(16) 0.0203(15) 0.0305(16) 0.0005(13) 0.0013(13) 0.0011(13)
O4 0.0409(15) 0.0260(14) 0.0579(18) -0.0083(12) 0.0092(13) -0.0077(11)
O5 0.0328(13) 0.0280(13) 0.0307(12) 0.0017(10) -0.0030(10) -0.0129(10)
O6 0.0279(12) 0.0224(11) 0.0268(11) 0.0014(9) 0.0033(9) -0.0008(9)
N3 0.0206(13) 0.0187(13) 0.0239(13) -0.0014(10) 0.0018(10) -0.0029(10)
N4 0.0253(13) 0.0200(13) 0.0247(13) 0.0003(11) -0.0008(10) -0.0022(11)
C30 0.0314(19) 0.0273(18) 0.039(2) -0.0036(15) 0.0038(15) -0.0003(15)
C31 0.0228(16) 0.0253(16) 0.0290(16) -0.0010(13) 0.0007(12) 0.0023(13)
C32 0.0210(16) 0.0354(19) 0.0364(18) -0.0033(15) 0.0034(13) 0.0009(14)
C33 0.0211(15) 0.0310(18) 0.0297(17) 0.0043(14) 0.0004(13) -0.0020(14)
C34 0.0209(15) 0.0229(16) 0.0232(15) 0.0033(12) -0.0020(12) -0.0053(12)
C35 0.0268(17) 0.0255(17) 0.0332(18) -0.0022(14) -0.0016(13) -0.0029(13)
C36 0.0328(18) 0.0228(17) 0.041(2) 0.0004(15) -0.0015(15) -0.0069(14)
C37 0.0308(19) 0.0306(19) 0.041(2) 0.0051(16) -0.0007(15) -0.0150(15)
C38 0.0264(17) 0.039(2) 0.0354(19) 0.0041(16) 0.0037(14) -0.0072(15)
C39 0.0208(14) 0.0139(14) 0.0278(15) -0.0018(11) 0.0013(11) -0.0025(11)
C40 0.0205(14) 0.0122(14) 0.0279(15) -0.0018(11) -0.0004(11) -0.0012(11)
C41 0.0241(15) 0.0154(14) 0.0274(15) -0.0025(12) 0.0009(12) -0.0018(12)
C42 0.0246(16) 0.0217(16) 0.0305(17) 0.0004(13) 0.0042(13) -0.0009(13)
C43 0.0337(18) 0.0200(16) 0.0240(15) -0.0013(12) 0.0032(13) -0.0023(13)
C44 0.0297(17) 0.0207(15) 0.0271(16) -0.0023(13) -0.0034(13) -0.0012(13)
C45 0.0229(15) 0.0198(15) 0.0274(15) -0.0019(12) 0.0001(12) -0.0034(12)
C46 0.0196(15) 0.0221(15) 0.0325(16) 0.0001(13) 0.0027(12) -0.0027(12)
C47 0.0243(16) 0.0220(16) 0.0285(16) -0.0025(13) -0.0038(12) -0.0009(13)
C48 0.0246(15) 0.0164(15) 0.0258(15) -0.0024(12) 0.0011(12) -0.0020(12)
C49 0.0256(15) 0.0162(14) 0.0262(16) -0.0012(12) -0.0003(12) 0.0013(12)
C50 0.0222(15) 0.0190(15) 0.0271(15) -0.0020(12) -0.0008(12) 0.0009(12)
C51 0.0206(14) 0.0157(14) 0.0279(15) 0.0006(12) 0.0017(12) -0.0002(12)
C52 0.0274(16) 0.0190(15) 0.0247(15) 0.0020(12) -0.0005(12) -0.0026(13)
C53 0.0211(14) 0.0211(16) 0.0229(15) 0.0009(12) -0.0006(11) -0.0023(12)
C54 0.0373(19) 0.0196(16) 0.0301(17) 0.0009(13) -0.0026(14) 0.0030(14)
C55 0.044(2) 0.0235(18) 0.0288(17) -0.0041(14) -0.0001(15) -0.0028(15)
C56 0.0284(17) 0.0342(19) 0.0239(15) 0.0002(14) -0.0033(13) -0.0045(14)
C57 0.0268(16) 0.0276(18) 0.0320(17) 0.0061(14) 0.0013(14) 0.0053(14)
C58 0.0282(16) 0.0203(15) 0.0302(16) -0.0001(13) 0.0016(13) 0.0009(13)

loop_
_atom_type_symbol
_atom_type_description
_atom_type_scat_dispersion_real
_atom_type_scat_dispersion_imag
_atom_type_scat_source
C C 0.0181 0.0091 'International Tables Vol C Tables 4.2.6.8 and 6.1.1.4'
H H 0.0000 0.0000 'International Tables Vol C Tables 4.2.6.8 and 6.1.1.4'
N N 0.0311 0.0180 'International Tables Vol C Tables 4.2.6.8 and 6.1.1.4'
O O 0.0492 0.0322 'International Tables Vol C Tables 4.2.6.8 and 6.1.1.4'

loop_
_geom_angle_atom_site_label_1
_geom_angle_atom_site_label_2
_geom_angle_atom_site_label_3
_geom_angle
_geom_angle_site_symmetry_1
_geom_angle_site_symmetry_3
_geom_angle_publ_flag
C2 N1 C10 128.9(3) . . ?
C5 N1 C2 107.5(3) . . ?
C5 N1 C10 123.6(3) . . ?
C18 N2 C19 110.2(3) . . ?
C18 N2 C24 123.8(3) . . ?
C19 N2 C24 125.7(3) . . ?
O1 C1 H1 117.6 . . ?
O1 C1 C2 124.9(3) . . ?
C2 C1 H1 117.6 . . ?
N1 C2 C1 125.6(3) . . ?
C3 C2 N1 109.7(3) . . ?
C3 C2 C1 124.6(3) . . ?
C2 C3 H3 126.3 . . ?
C2 C3 C4 107.3(3) . . ?
C4 C3 H3 126.3 . . ?
C5 C4 C3 106.7(3) . . ?
C9 C4 C3 134.6(3) . . ?
C9 C4 C5 118.7(3) . . ?
N1 C5 C4 108.7(3) . . ?
N1 C5 C6 128.6(3) . . ?
C6 C5 C4 122.7(3) . . ?
C5 C6 H6 121.6 . . ?
C7 C6 C5 116.9(3) . . ?
C7 C6 H6 121.6 . . ?
C6 C7 H7 119.0 . . ?
C6 C7 C8 122.0(4) . . ?
C8 C7 H7 119.0 . . ?
C7 C8 H8 119.3 . . ?
C9 C8 C7 121.4(3) . . ?
C9 C8 H8 119.3 . . ?
C4 C9 H9 120.8 . . ?
C8 C9 C4 118.3(3) . . ?
C8 C9 H9 120.8 . . ?
C11 C10 N1 116.9(3) . . ?
C15 C10 N1 121.2(3) . . ?
C15 C10 C11 121.9(3) . . ?
C12 C11 C10 117.9(3) . . ?
C23 C11 C10 122.5(3) . . ?
C23 C11 C12 119.6(3) . . ?
C11 C12 C20 118.2(3) . . ?
C13 C12 C11 119.5(3) . . ?
C13 C12 C20 122.3(3) . . ?
C12 C13 H13 119.4 . . ?
C14 C13 C12 121.2(3) . . ?
C14 C13 H13 119.4 . . ?
C13 C14 H14 119.9 . . ?
C13 C14 C15 120.3(3) . . ?
C15 C14 H14 119.9 . . ?
C10 C15 C14 119.2(3) . . ?
C10 C15 C16 121.0(3) . . ?
C14 C15 C16 119.7(3) . . ?
C15 C16 C19 123.3(3) . . ?
C17 C16 C15 129.5(3) . . ?
C17 C16 C19 107.2(3) . . ?
C16 C17 H17 124.9 . . ?
C16 C17 C18 110.1(3) . . ?
C18 C17 H17 124.9 . . ?
O2 C18 N2 126.0(3) . . ?
O2 C18 C17 127.8(3) . . ?
N2 C18 C17 106.2(3) . . ?
O3 C19 N2 125.2(3) . . ?
O3 C19 C16 128.6(3) . . ?
N2 C19 C16 106.2(3) . . ?
C12 C20 H20 119.6 . . ?
C21 C20 C12 120.7(3) . . ?
C21 C20 H20 119.6 . . ?
C20 C21 H21 119.7 . . ?
C20 C21 C22 120.7(3) . . ?
C22 C21 H21 119.7 . . ?
C21 C22 H22 119.8 . . ?
C23 C22 C21 120.3(3) . . ?
C23 C22 H22 119.8 . . ?
C11 C23 H23 119.7 . . ?
C22 C23 C11 120.5(3) . . ?
C22 C23 H23 119.7 . . ?
C25 C24 N2 120.5(3) . . ?
C29 C24 N2 118.5(3) . . ?
C29 C24 C25 121.0(3) . . ?
C24 C25 H25 120.2 . . ?
C24 C25 C26 119.5(3) . . ?
C26 C25 H25 120.2 . . ?
C25 C26 H26 120.0 . . ?
C25 C26 C27 120.0(3) . . ?
C27 C26 H26 120.0 . . ?
C26 C27 H27 120.1 . . ?
C28 C27 C26 119.8(3) . . ?
C28 C27 H27 120.1 . . ?
C27 C28 H28 119.7 . . ?
C27 C28 C29 120.6(3) . . ?
C29 C28 H28 119.7 . . ?
C24 C29 C28 119.1(3) . . ?
C24 C29 H29 120.5 . . ?
C28 C29 H29 120.5 . . ?
C31 N3 C39 128.1(3) . . ?
C34 N3 C31 107.8(3) . . ?
C34 N3 C39 124.1(3) . . ?
C51 N4 C53 124.0(3) . . ?
C52 N4 C51 110.1(3) . . ?
C52 N4 C53 125.4(3) . . ?
O4 C30 H30 117.2 . . ?
O4 C30 C31 125.5(3) . . ?
C31 C30 H30 117.2 . . ?
N3 C31 C30 125.6(3) . . ?
C32 C31 N3 109.6(3) . . ?
C32 C31 C30 124.8(3) . . ?
C31 C32 H32 126.2 . . ?
C31 C32 C33 107.5(3) . . ?
C33 C32 H32 126.2 . . ?
C34 C33 C32 106.1(3) . . ?
C38 C33 C32 135.0(3) . . ?
C38 C33 C34 118.8(3) . . ?
N3 C34 C33 109.0(3) . . ?
N3 C34 C35 128.6(3) . . ?
C35 C34 C33 122.4(3) . . ?
C34 C35 H35 121.4 . . ?
C36 C35 C34 117.3(3) . . ?
C36 C35 H35 121.4 . . ?
C35 C36 H36 119.2 . . ?
C35 C36 C37 121.6(4) . . ?
C37 C36 H36 119.2 . . ?
C36 C37 H37 119.6 . . ?
C38 C37 C36 120.8(3) . . ?
C38 C37 H37 119.6 . . ?
C33 C38 H38 120.5 . . ?
C37 C38 C33 119.1(3) . . ?
C37 C38 H38 120.5 . . ?
C40 C39 N3 116.6(3) . . ?
C48 C39 N3 121.2(3) . . ?
C48 C39 C40 122.2(3) . . ?
C39 C40 C41 117.6(3) . . ?
C45 C40 C39 122.9(3) . . ?
C45 C40 C41 119.5(3) . . ?
C42 C41 C40 117.9(3) . . ?
C46 C41 C40 119.6(3) . . ?
C46 C41 C42 122.5(3) . . ?
C41 C42 H42 119.5 . . ?
C43 C42 C41 121.0(3) . . ?
C43 C42 H42 119.5 . . ?
C42 C43 H43 119.6 . . ?
C42 C43 C44 120.9(3) . . ?
C44 C43 H43 119.6 . . ?
C43 C44 H44 120.1 . . ?
C45 C44 C43 119.8(3) . . ?
C45 C44 H44 120.1 . . ?
C40 C45 H45 119.5 . . ?
C44 C45 C40 120.9(3) . . ?
C44 C45 H45 119.5 . . ?
C41 C46 H46 119.5 . . ?
C47 C46 C41 120.9(3) . . ?
C47 C46 H46 119.5 . . ?
C46 C47 H47 119.7 . . ?
C46 C47 C48 120.6(3) . . ?
C48 C47 H47 119.7 . . ?
C39 C48 C47 119.1(3) . . ?
C39 C48 C49 121.4(3) . . ?
C47 C48 C49 119.5(3) . . ?
C48 C49 C52 123.5(3) . . ?
C50 C49 C48 128.6(3) . . ?
C50 C49 C52 107.8(3) . . ?
C49 C50 H50 125.3 . . ?
C49 C50 C51 109.4(3) . . ?
C51 C50 H50 125.3 . . ?
O6 C51 N4 125.8(3) . . ?
O6 C51 C50 127.6(3) . . ?
N4 C51 C50 106.6(3) . . ?
O5 C52 N4 125.2(3) . . ?
O5 C52 C49 128.9(3) . . ?
N4 C52 C49 105.9(3) . . ?
C54 C53 N4 120.3(3) . . ?
C58 C53 N4 119.1(3) . . ?
C58 C53 C54 120.5(3) . . ?
C53 C54 H54 120.4 . . ?
C55 C54 C53 119.1(3) . . ?
C55 C54 H54 120.4 . . ?
C54 C55 H55 119.6 . . ?
C56 C55 C54 120.8(3) . . ?
C56 C55 H55 119.6 . . ?
C55 C56 H56 120.2 . . ?
C55 C56 C57 119.6(3) . . ?
C57 C56 H56 120.2 . . ?
C56 C57 H57 120.0 . . ?
C58 C57 C56 120.1(3) . . ?
C58 C57 H57 120.0 . . ?
C53 C58 C57 119.9(3) . . ?
C53 C58 H58 120.1 . . ?
C57 C58 H58 120.1 . . ?

loop_
_geom_bond_atom_site_label_1
_geom_bond_atom_site_label_2
_geom_bond_distance
_geom_bond_site_symmetry_2
_geom_bond_publ_flag
O1 C1 1.216(5) . ?
O2 C18 1.216(4) . ?
O3 C19 1.211(4) . ?
N1 C2 1.397(4) . ?
N1 C5 1.382(4) . ?
N1 C10 1.434(4) . ?
N2 C18 1.395(4) . ?
N2 C19 1.398(4) . ?
N2 C24 1.434(4) . ?
C1 H1 0.9500 . ?
C1 C2 1.461(5) . ?
C2 C3 1.374(5) . ?
C3 H3 0.9500 . ?
C3 C4 1.427(5) . ?
C4 C5 1.413(5) . ?
C4 C9 1.409(5) . ?
C5 C6 1.398(5) . ?
C6 H6 0.9500 . ?
C6 C7 1.368(5) . ?
C7 H7 0.9500 . ?
C7 C8 1.402(5) . ?
C8 H8 0.9500 . ?
C8 C9 1.380(6) . ?
C9 H9 0.9500 . ?
C10 C11 1.432(4) . ?
C10 C15 1.367(4) . ?
C11 C12 1.426(4) . ?
C11 C23 1.409(4) . ?
C12 C13 1.407(4) . ?
C12 C20 1.431(5) . ?
C13 H13 0.9500 . ?
C13 C14 1.372(5) . ?
C14 H14 0.9500 . ?
C14 C15 1.431(4) . ?
C15 C16 1.471(4) . ?
C16 C17 1.334(5) . ?
C16 C19 1.511(4) . ?
C17 H17 0.9500 . ?
C17 C18 1.477(4) . ?
C20 H20 0.9500 . ?
C20 C21 1.359(5) . ?
C21 H21 0.9500 . ?
C21 C22 1.411(5) . ?
C22 H22 0.9500 . ?
C22 C23 1.372(5) . ?
C23 H23 0.9500 . ?
C24 C25 1.384(5) . ?
C24 C29 1.381(5) . ?
C25 H25 0.9500 . ?
C25 C26 1.386(5) . ?
C26 H26 0.9500 . ?
C26 C27 1.387(5) . ?
C27 H27 0.9500 . ?
C27 C28 1.382(5) . ?
C28 H28 0.9500 . ?
C28 C29 1.387(5) . ?
C29 H29 0.9500 . ?
O4 C30 1.212(5) . ?
O5 C52 1.206(4) . ?
O6 C51 1.214(4) . ?
N3 C31 1.388(4) . ?
N3 C34 1.382(4) . ?
N3 C39 1.431(4) . ?
N4 C51 1.399(4) . ?
N4 C52 1.398(4) . ?
N4 C53 1.434(4) . ?
C30 H30 0.9500 . ?
C30 C31 1.464(5) . ?
C31 C32 1.376(5) . ?
C32 H32 0.9500 . ?
C32 C33 1.432(5) . ?
C33 C34 1.410(4) . ?
C33 C38 1.406(5) . ?
C34 C35 1.394(5) . ?
C35 H35 0.9500 . ?
C35 C36 1.374(5) . ?
C36 H36 0.9500 . ?
C36 C37 1.413(5) . ?
C37 H37 0.9500 . ?
C37 C38 1.372(6) . ?
C38 H38 0.9500 . ?
C39 C40 1.425(4) . ?
C39 C48 1.378(4) . ?
C40 C41 1.427(4) . ?
C40 C45 1.420(4) . ?
C41 C42 1.426(5) . ?
C41 C46 1.419(4) . ?
C42 H42 0.9500 . ?
C42 C43 1.366(5) . ?
C43 H43 0.9500 . ?
C43 C44 1.412(5) . ?
C44 H44 0.9500 . ?
C44 C45 1.367(5) . ?
C45 H45 0.9500 . ?
C46 H46 0.9500 . ?
C46 C47 1.367(5) . ?
C47 H47 0.9500 . ?
C47 C48 1.423(4) . ?
C48 C49 1.469(4) . ?
C49 C50 1.334(5) . ?
C49 C52 1.517(4) . ?
C50 H50 0.9500 . ?
C50 C51 1.481(4) . ?
C53 C54 1.388(5) . ?
C53 C58 1.382(5) . ?
C54 H54 0.9500 . ?
C54 C55 1.385(5) . ?
C55 H55 0.9500 . ?
C55 C56 1.381(5) . ?
C56 H56 0.9500 . ?
C56 C57 1.387(5) . ?
C57 H57 0.9500 . ?
C57 C58 1.383(5) . ?
C58 H58 0.9500 . ?

loop_
_geom_torsion_atom_site_label_1
_geom_torsion_atom_site_label_2
_geom_torsion_atom_site_label_3
_geom_torsion_atom_site_label_4
_geom_torsion
_geom_torsion_site_symmetry_1
_geom_torsion_site_symmetry_2
_geom_torsion_site_symmetry_3
_geom_torsion_site_symmetry_4
_geom_torsion_publ_flag
O1 C1 C2 N1 6.4(6) . . . . ?
O1 C1 C2 C3 -170.4(4) . . . . ?
N1 C2 C3 C4 -0.1(4) . . . . ?
N1 C5 C6 C7 -178.9(3) . . . . ?
N1 C10 C11 C12 178.6(3) . . . . ?
N1 C10 C11 C23 -1.1(4) . . . . ?
N1 C10 C15 C14 179.6(3) . . . . ?
N1 C10 C15 C16 -2.6(5) . . . . ?
N2 C24 C25 C26 -177.1(3) . . . . ?
N2 C24 C29 C28 175.9(3) . . . . ?
C1 C2 C3 C4 177.1(3) . . . . ?
C2 N1 C5 C4 -0.9(3) . . . . ?
C2 N1 C5 C6 177.7(3) . . . . ?
C2 N1 C10 C11 106.0(4) . . . . ?
C2 N1 C10 C15 -75.2(4) . . . . ?
C2 C3 C4 C5 -0.5(4) . . . . ?
C2 C3 C4 C9 -178.6(4) . . . . ?
C3 C4 C5 N1 0.9(4) . . . . ?
C3 C4 C5 C6 -177.8(3) . . . . ?
C3 C4 C9 C8 178.1(4) . . . . ?
C4 C5 C6 C7 -0.5(5) . . . . ?
C5 N1 C2 C1 -176.6(3) . . . . ?
C5 N1 C2 C3 0.6(4) . . . . ?
C5 N1 C10 C11 -74.7(4) . . . . ?
C5 N1 C10 C15 104.0(4) . . . . ?
C5 C4 C9 C8 0.1(5) . . . . ?
C5 C6 C7 C8 -0.6(6) . . . . ?
C6 C7 C8 C9 1.4(6) . . . . ?
C7 C8 C9 C4 -1.2(6) . . . . ?
C9 C4 C5 N1 179.4(3) . . . . ?
C9 C4 C5 C6 0.7(5) . . . . ?
C10 N1 C2 C1 2.8(6) . . . . ?
C10 N1 C2 C3 180.0(3) . . . . ?
C10 N1 C5 C4 179.7(3) . . . . ?
C10 N1 C5 C6 -1.8(5) . . . . ?
C10 C11 C12 C13 1.2(4) . . . . ?
C10 C11 C12 C20 -179.8(3) . . . . ?
C10 C11 C23 C22 179.2(3) . . . . ?
C10 C15 C16 C17 -33.2(5) . . . . ?
C10 C15 C16 C19 149.0(3) . . . . ?
C11 C10 C15 C14 -1.7(5) . . . . ?
C11 C10 C15 C16 176.1(3) . . . . ?
C11 C12 C13 C14 -0.5(5) . . . . ?
C11 C12 C20 C21 0.4(5) . . . . ?
C12 C11 C23 C22 -0.5(5) . . . . ?
C12 C13 C14 C15 -1.4(5) . . . . ?
C12 C20 C21 C22 -0.2(5) . . . . ?
C13 C12 C20 C21 179.4(3) . . . . ?
C13 C14 C15 C10 2.5(5) . . . . ?
C13 C14 C15 C16 -175.3(3) . . . . ?
C14 C15 C16 C17 144.6(4) . . . . ?
C14 C15 C16 C19 -33.2(5) . . . . ?
C15 C10 C11 C12 -0.1(4) . . . . ?
C15 C10 C11 C23 -179.8(3) . . . . ?
C15 C16 C17 C18 -176.9(3) . . . . ?
C15 C16 C19 O3 -0.8(6) . . . . ?
C15 C16 C19 N2 178.7(3) . . . . ?
C16 C17 C18 O2 178.1(3) . . . . ?
C16 C17 C18 N2 -2.4(4) . . . . ?
C17 C16 C19 O3 -179.0(4) . . . . ?
C17 C16 C19 N2 0.6(4) . . . . ?
C18 N2 C19 O3 177.5(3) . . . . ?
C18 N2 C19 C16 -2.1(4) . . . . ?
C18 N2 C24 C25 108.7(4) . . . . ?
C18 N2 C24 C29 -69.3(4) . . . . ?
C19 N2 C18 O2 -177.8(3) . . . . ?
C19 N2 C18 C17 2.7(4) . . . . ?
C19 N2 C24 C25 -77.7(4) . . . . ?
C19 N2 C24 C29 104.3(4) . . . . ?
C19 C16 C17 C18 1.1(4) . . . . ?
C20 C12 C13 C14 -179.4(3) . . . . ?
C20 C21 C22 C23 -0.4(5) . . . . ?
C21 C22 C23 C11 0.7(5) . . . . ?
C23 C11 C12 C13 -179.1(3) . . . . ?
C23 C11 C12 C20 -0.1(5) . . . . ?
C24 N2 C18 O2 -3.3(5) . . . . ?
C24 N2 C18 C17 177.2(3) . . . . ?
C24 N2 C19 O3 3.1(6) . . . . ?
C24 N2 C19 C16 -176.5(3) . . . . ?
C24 C25 C26 C27 0.6(6) . . . . ?
C25 C24 C29 C28 -2.1(5) . . . . ?
C25 C26 C27 C28 -0.8(6) . . . . ?
C26 C27 C28 C29 -0.4(5) . . . . ?
C27 C28 C29 C24 1.8(5) . . . . ?
C29 C24 C25 C26 0.9(5) . . . . ?
O4 C30 C31 N3 5.3(6) . . . . ?
O4 C30 C31 C32 -173.1(4) . . . . ?
N3 C31 C32 C33 -1.0(4) . . . . ?
N3 C34 C35 C36 -178.8(3) . . . . ?
N3 C39 C40 C41 179.4(3) . . . . ?
N3 C39 C40 C45 -0.5(4) . . . . ?
N3 C39 C48 C47 178.8(3) . . . . ?
N3 C39 C48 C49 -3.1(5) . . . . ?
N4 C53 C54 C55 -177.4(3) . . . . ?
N4 C53 C58 C57 176.0(3) . . . . ?
C30 C31 C32 C33 177.6(3) . . . . ?
C31 N3 C34 C33 -1.4(3) . . . . ?
C31 N3 C34 C35 177.4(3) . . . . ?
C31 N3 C39 C40 108.5(4) . . . . ?
C31 N3 C39 C48 -72.5(4) . . . . ?
C31 C32 C33 C34 0.2(4) . . . . ?
C31 C32 C33 C38 -178.0(4) . . . . ?
C32 C33 C34 N3 0.7(4) . . . . ?
C32 C33 C34 C35 -178.1(3) . . . . ?
C32 C33 C38 C37 178.6(4) . . . . ?
C33 C34 C35 C36 -0.3(5) . . . . ?
C34 N3 C31 C30 -177.1(3) . . . . ?
C34 N3 C31 C32 1.5(4) . . . . ?
C34 N3 C39 C40 -75.3(4) . . . . ?
C34 N3 C39 C48 103.7(4) . . . . ?
C34 C33 C38 C37 0.6(5) . . . . ?
C34 C35 C36 C37 -0.9(5) . . . . ?
C35 C36 C37 C38 2.0(6) . . . . ?
C36 C37 C38 C33 -1.8(6) . . . . ?
C38 C33 C34 N3 179.2(3) . . . . ?
C38 C33 C34 C35 0.4(5) . . . . ?
C39 N3 C31 C30 -0.3(5) . . . . ?
C39 N3 C31 C32 178.3(3) . . . . ?
C39 N3 C34 C33 -178.3(3) . . . . ?
C39 N3 C34 C35 0.4(5) . . . . ?
C39 C40 C41 C42 -179.9(3) . . . . ?
C39 C40 C41 C46 1.2(4) . . . . ?
C39 C40 C45 C44 179.4(3) . . . . ?
C39 C48 C49 C50 -33.6(5) . . . . ?
C39 C48 C49 C52 148.7(3) . . . . ?
C40 C39 C48 C47 -2.3(5) . . . . ?
C40 C39 C48 C49 175.9(3) . . . . ?
C40 C41 C42 C43 0.3(5) . . . . ?
C40 C41 C46 C47 -1.0(5) . . . . ?
C41 C40 C45 C44 -0.5(5) . . . . ?
C41 C42 C43 C44 -0.2(5) . . . . ?
C41 C46 C47 C48 -0.9(5) . . . . ?
C42 C41 C46 C47 -179.9(3) . . . . ?
C42 C43 C44 C45 -0.3(5) . . . . ?
C43 C44 C45 C40 0.6(5) . . . . ?
C45 C40 C41 C42 0.1(4) . . . . ?
C45 C40 C41 C46 -178.8(3) . . . . ?
C46 C41 C42 C43 179.1(3) . . . . ?
C46 C47 C48 C39 2.5(5) . . . . ?
C46 C47 C48 C49 -175.7(3) . . . . ?
C47 C48 C49 C50 144.6(3) . . . . ?
C47 C48 C49 C52 -33.1(5) . . . . ?
C48 C39 C40 C41 0.5(4) . . . . ?
C48 C39 C40 C45 -179.5(3) . . . . ?
C48 C49 C50 C51 -177.1(3) . . . . ?
C48 C49 C52 O5 -2.0(6) . . . . ?
C48 C49 C52 N4 178.9(3) . . . . ?
C49 C50 C51 O6 178.5(3) . . . . ?
C49 C50 C51 N4 -2.3(4) . . . . ?
C50 C49 C52 O5 179.8(4) . . . . ?
C50 C49 C52 N4 0.8(4) . . . . ?
C51 N4 C52 O5 178.6(3) . . . . ?
C51 N4 C52 C49 -2.2(4) . . . . ?
C51 N4 C53 C54 112.1(4) . . . . ?
C51 N4 C53 C58 -66.2(4) . . . . ?
C52 N4 C51 O6 -178.0(3) . . . . ?
C52 N4 C51 C50 2.8(3) . . . . ?
C52 N4 C53 C54 -76.6(4) . . . . ?
C52 N4 C53 C58 105.1(4) . . . . ?
C52 C49 C50 C51 0.9(4) . . . . ?
C53 N4 C51 O6 -5.5(5) . . . . ?
C53 N4 C51 C50 175.3(3) . . . . ?
C53 N4 C52 O5 6.3(5) . . . . ?
C53 N4 C52 C49 -174.6(3) . . . . ?
C53 C54 C55 C56 0.6(6) . . . . ?
C54 C53 C58 C57 -2.3(5) . . . . ?
C54 C55 C56 C57 -0.5(6) . . . . ?
C55 C56 C57 C58 -1.0(5) . . . . ?
C56 C57 C58 C53 2.4(5) . . . . ?
C58 C53 C54 C55 0.8(5) . . . . ?
